data_7007164
loop_
_publ_author_name
'Deplano, Paola'
'Faulmann, Christophe'
'Mercuri, Maria Laura'
'Pilia, Luca'
'Salidu, Marco'
'Serpe, Angela'

_publ_section_title
;
 Synthesis, crystal structure and properties of the semiconducting
 salts (TTF)2[Ni(dtcr)2] and (ET)2[Ni(dtcr)2] based on [Ni(dtcr)2]
 dianions (dtcr = dithiocroconate).
;
_journal_issue 20
_journal_name_full 'Dalton transactions (Cambridge, England : 2003)'
_journal_page_first 2456
_journal_page_last 2462
_journal_paper_doi 10.1039/b600820h
_journal_year 2006
_chemical_formula_moiety 'C10 Ni O6 S4, 2(C6 H4 S4)'
_chemical_formula_sum 'C22 H8 Ni O6 S12'
_chemical_formula_weight 811.81
_chemical_name_systematic
;
?
;
_space_group_IT_number 14
_symmetry_cell_setting monoclinic
_symmetry_space_group_name_Hall '-P 2ybc'
_symmetry_space_group_name_H-M 'P 1 21/c 1'
_atom_sites_solution_hydrogens geom
_atom_sites_solution_primary direct
_atom_sites_solution_secondary difmap
_audit_creation_method SHELXL-97
_cell_angle_alpha 90.00
_cell_angle_beta 95.625(11)
_cell_angle_gamma 90.00
_cell_formula_units_Z 2
_cell_length_a 8.6340(8)
_cell_length_b 21.586(2)
_cell_length_c 7.5960(8)
_cell_measurement_reflns_used 4645
_cell_measurement_temperature 290(2)
_cell_measurement_theta_max 25.9
_cell_measurement_theta_min 2.35
_cell_volume 1408.9(2)
_computing_cell_refinement 'IPDS software (Stoe, 1996)'
_computing_data_collection 'IPDS software (Stoe, 1996)'
_computing_data_reduction 'IPDS software (Stoe, 1996)'
_computing_molecular_graphics 'Cameron (Watkin et al., 1996); Ortep3 (Farrugia, 1997); Mercury (CCDC, 2005)'
_computing_publication_material 'WinGX publication routines (Farrugia, 1999)'
_computing_structure_refinement 'SHELXL-97 (Sheldrick, 1997)'
_computing_structure_solution 'Sir97 (Altomare, 1999)'
_diffrn_ambient_temperature 290(2)
_diffrn_measured_fraction_theta_full 0.996
_diffrn_measured_fraction_theta_max 0.996
_diffrn_measurement_device_type 'STOE Imaging Plate Diffraction System'
_diffrn_measurement_method '\f scan'
_diffrn_radiation_monochromator graphite
_diffrn_radiation_source 'fine-focus sealed tube'
_diffrn_radiation_type MoK\a
_diffrn_radiation_wavelength 0.71069
_diffrn_reflns_av_R_equivalents 0.0923
_diffrn_reflns_av_sigmaI/netI 0.0944
_diffrn_reflns_limit_h_max 10
_diffrn_reflns_limit_h_min -10
_diffrn_reflns_limit_k_max 26
_diffrn_reflns_limit_k_min -26
_diffrn_reflns_limit_l_max 9
_diffrn_reflns_limit_l_min -9
_diffrn_reflns_number 11032
_diffrn_reflns_theta_full 25.99
_diffrn_reflns_theta_max 25.99
_diffrn_reflns_theta_min 2.37
_diffrn_standards_decay_% 0
_exptl_absorpt_coefficient_mu 1.619
_exptl_absorpt_correction_T_max 0.7771
_exptl_absorpt_correction_T_min 0.736
_exptl_absorpt_correction_type multi-scan
_exptl_absorpt_process_details
;
[c.f. r.h. blessing, acta cryst. (1995), a51, 33-38]
;
_exptl_crystal_colour black
_exptl_crystal_density_diffrn 1.913
_exptl_crystal_density_method 'not measured'
_exptl_crystal_description plate
_exptl_crystal_F_000 816
_exptl_crystal_size_max 0.375
_exptl_crystal_size_mid 0.25
_exptl_crystal_size_min 0.025
_refine_diff_density_max 0.346
_refine_diff_density_min -0.406
_refine_diff_density_rms 0.087
_refine_ls_extinction_method none
_refine_ls_goodness_of_fit_ref 0.890
_refine_ls_hydrogen_treatment refall
_refine_ls_matrix_type full
_refine_ls_number_parameters 203
_refine_ls_number_reflns 2761
_refine_ls_number_restraints 0
_refine_ls_restrained_S_all 0.890
_refine_ls_R_factor_all 0.0954
_refine_ls_R_factor_gt 0.0414
_refine_ls_shift/su_max 0.001
_refine_ls_shift/su_mean 0.000
_refine_ls_structure_factor_coef Fsqd
_refine_ls_weighting_details 'calc w=1/[\s^2^(Fo^2^)+(0.0225P)^2^] where P=(Fo^2^+2Fc^2^)/3'
_refine_ls_weighting_scheme calc
_refine_ls_wR_factor_gt 0.0590
_refine_ls_wR_factor_ref 0.0687
_reflns_number_gt 1622
_reflns_number_total 2761
_reflns_threshold_expression >2sigma(I)
_cod_data_source_file b600820h.txt
_cod_data_source_block (TTF)2[Ni(dtcr)2]
_cod_original_sg_symbol_H-M 'P 21/c'
_cod_database_code 7007164

loop_
_symmetry_equiv_pos_as_xyz
'x, y, z'
'-x, y+1/2, -z+1/2'
'-x, -y, -z'
'x, -y-1/2, z-1/2'

loop_
_atom_site_label
_atom_site_type_symbol
_atom_site_fract_x
_atom_site_fract_y
_atom_site_fract_z
_atom_site_U_iso_or_equiv
_atom_site_adp_type
_atom_site_occupancy
_atom_site_symmetry_multiplicity
_atom_site_calc_flag
_atom_site_refinement_flags
_atom_site_disorder_assembly
_atom_site_disorder_group
Ni1 Ni 0.5000 0.5000 0.5000 0.0247(2) Uani 1 2 d S . .
S1 S 0.32928(12) 0.55782(5) 0.62035(17) 0.0309(3) Uani 1 1 d . . .
S2 S 0.61836(12) 0.58073(5) 0.40633(16) 0.0337(3) Uani 1 1 d . . .
C1 C 0.3880(4) 0.63057(18) 0.5767(6) 0.0246(10) Uani 1 1 d . . .
C2 C 0.5184(4) 0.64013(16) 0.4855(6) 0.0236(9) Uani 1 1 d . . .
C3 C 0.3176(5) 0.68910(18) 0.6179(6) 0.0303(10) Uani 1 1 d . . .
C4 C 0.5538(5) 0.7052(2) 0.4722(7) 0.0365(12) Uani 1 1 d . . .
C5 C 0.4252(5) 0.73911(19) 0.5540(6) 0.0334(11) Uani 1 1 d . . .
O1 O 0.1983(3) 0.69930(14) 0.6859(5) 0.0495(10) Uani 1 1 d . . .
O2 O 0.4092(4) 0.79390(13) 0.5657(5) 0.0532(10) Uani 1 1 d . . .
O3 O 0.6644(4) 0.72973(15) 0.4116(5) 0.0592(12) Uani 1 1 d . . .
S3 S -0.04062(11) 0.55325(5) 0.30357(15) 0.0307(3) Uani 1 1 d . . .
S4 S 0.21705(12) 0.59494(5) 0.11693(16) 0.0355(3) Uani 1 1 d . . .
S5 S 0.05214(13) 0.41055(5) 0.23596(16) 0.0351(3) Uani 1 1 d . . .
S6 S 0.30806(12) 0.45276(6) 0.04709(17) 0.0403(3) Uani 1 1 d . . .
C6 C 0.1069(5) 0.6506(2) 0.2072(7) 0.0366(12) Uani 1 1 d . . .
H6 H 0.132(5) 0.687(3) 0.197(6) 0.050(16) Uiso 1 1 d . . .
C7 C -0.0117(5) 0.6318(2) 0.2918(7) 0.0346(11) Uani 1 1 d . . .
H7 H -0.078(5) 0.661(2) 0.335(6) 0.050(14) Uiso 1 1 d . . .
C8 C 0.1146(4) 0.5334(2) 0.1911(5) 0.0252(10) Uani 1 1 d . . .
C9 C 0.1546(4) 0.4724(2) 0.1628(6) 0.0264(10) Uani 1 1 d . . .
C10 C 0.2902(6) 0.3747(2) 0.0748(8) 0.0457(14) Uani 1 1 d . . .
H10 H 0.351(5) 0.3482(19) 0.030(6) 0.031(12) Uiso 1 1 d . . .
C11 C 0.1714(6) 0.3554(2) 0.1602(7) 0.0396(13) Uani 1 1 d . . .
H11 H 0.147(4) 0.316(2) 0.179(5) 0.030(13) Uiso 1 1 d . . .

loop_
_atom_site_aniso_label
_atom_site_aniso_U_11
_atom_site_aniso_U_22
_atom_site_aniso_U_33
_atom_site_aniso_U_23
_atom_site_aniso_U_13
_atom_site_aniso_U_12
Ni1 0.0207(4) 0.0200(4) 0.0349(5) -0.0011(4) 0.0112(3) 0.0007(3)
S1 0.0273(5) 0.0211(5) 0.0475(8) -0.0001(5) 0.0193(5) 0.0007(4)
S2 0.0296(5) 0.0239(5) 0.0513(8) -0.0022(5) 0.0231(6) 0.0007(5)
C1 0.023(2) 0.024(2) 0.028(3) -0.0039(19) 0.0065(19) 0.0018(17)
C2 0.025(2) 0.0165(19) 0.030(3) 0.000(2) 0.0057(19) 0.0016(17)
C3 0.034(2) 0.023(2) 0.036(3) 0.001(2) 0.010(2) 0.0015(18)
C4 0.031(2) 0.033(2) 0.048(3) 0.000(2) 0.016(2) -0.007(2)
C5 0.036(2) 0.025(2) 0.041(3) -0.006(2) 0.010(2) 0.005(2)
O1 0.0427(18) 0.0351(18) 0.076(3) -0.0037(18) 0.0323(19) 0.0086(15)
O2 0.0479(19) 0.0233(17) 0.092(3) -0.0048(19) 0.024(2) 0.0019(15)
O3 0.054(2) 0.0315(17) 0.099(3) -0.0033(19) 0.043(2) -0.0117(15)
S3 0.0291(5) 0.0270(6) 0.0384(7) -0.0015(5) 0.0155(5) 0.0000(5)
S4 0.0286(6) 0.0327(6) 0.0474(8) 0.0009(6) 0.0153(6) -0.0047(5)
S5 0.0420(6) 0.0279(6) 0.0370(7) 0.0025(5) 0.0118(6) 0.0023(5)
S6 0.0298(6) 0.0419(7) 0.0515(9) -0.0038(6) 0.0157(6) 0.0068(5)
C6 0.039(3) 0.027(3) 0.044(3) -0.002(2) 0.009(2) -0.007(2)
C7 0.037(3) 0.024(2) 0.043(3) -0.005(2) 0.004(2) 0.001(2)
C8 0.020(2) 0.033(2) 0.023(3) -0.0016(19) 0.0033(19) 0.0011(18)
C9 0.0188(19) 0.034(2) 0.026(3) 0.000(2) 0.0030(19) 0.0026(17)
C10 0.045(3) 0.042(3) 0.051(4) -0.007(3) 0.005(3) 0.018(2)
C11 0.050(3) 0.023(3) 0.045(4) 0.001(2) 0.001(3) 0.005(2)

loop_
_atom_type_symbol
_atom_type_description
_atom_type_scat_dispersion_real
_atom_type_scat_dispersion_imag
_atom_type_scat_source
C C 0.0033 0.0016 'International Tables Vol C Tables 4.2.6.8 and 6.1.1.4'
H H 0.0000 0.0000 'International Tables Vol C Tables 4.2.6.8 and 6.1.1.4'
O O 0.0106 0.0060 'International Tables Vol C Tables 4.2.6.8 and 6.1.1.4'
S S 0.1246 0.1234 'International Tables Vol C Tables 4.2.6.8 and 6.1.1.4'
Ni Ni 0.3393 1.1124 'International Tables Vol C Tables 4.2.6.8 and 6.1.1.4'

loop_
_geom_angle_atom_site_label_1
_geom_angle_atom_site_label_2
_geom_angle_atom_site_label_3
_geom_angle
_geom_angle_site_symmetry_1
_geom_angle_site_symmetry_3
_geom_angle_publ_flag
S2 Ni1 S2 180.00(3) 3_666 . ?
S2 Ni1 S1 87.89(4) 3_666 . ?
S2 Ni1 S1 92.11(4) . . ?
S2 Ni1 S1 92.11(4) 3_666 3_666 ?
S2 Ni1 S1 87.89(4) . 3_666 ?
S1 Ni1 S1 180.0 . 3_666 ?
C1 S1 Ni1 102.66(12) . . ?
C2 S2 Ni1 102.65(13) . . ?
C2 C1 C3 110.8(3) . . ?
C2 C1 S1 120.5(3) . . ?
C3 C1 S1 128.8(3) . . ?
C1 C2 C4 111.4(3) . . ?
C1 C2 S2 122.0(3) . . ?
C4 C2 S2 126.5(3) . . ?
O1 C3 C1 129.8(4) . . ?
O1 C3 C5 124.8(4) . . ?
C1 C3 C5 105.4(3) . . ?
O3 C4 C2 128.8(4) . . ?
O3 C4 C5 125.3(4) . . ?
C2 C4 C5 105.8(3) . . ?
O2 C5 C4 127.1(4) . . ?
O2 C5 C3 126.6(4) . . ?
C4 C5 C3 106.3(3) . . ?
C8 S3 C7 95.5(2) . . ?
C6 S4 C8 95.0(2) . . ?
C11 S5 C9 94.9(2) . . ?
C10 S6 C9 95.6(2) . . ?
C7 C6 S4 117.7(4) . . ?
C7 C6 H6 124(3) . . ?
S4 C6 H6 118(3) . . ?
C6 C7 S3 116.7(4) . . ?
C6 C7 H7 119(3) . . ?
S3 C7 H7 124(3) . . ?
C9 C8 S3 122.4(3) . . ?
C9 C8 S4 122.7(3) . . ?
S3 C8 S4 115.0(2) . . ?
C8 C9 S6 122.2(3) . . ?
C8 C9 S5 122.9(3) . . ?
S6 C9 S5 114.9(2) . . ?
C11 C10 S6 116.9(4) . . ?
C11 C10 H10 121(3) . . ?
S6 C10 H10 122(3) . . ?
C10 C11 S5 117.5(4) . . ?
C10 C11 H11 126(3) . . ?
S5 C11 H11 117(3) . . ?

loop_
_geom_bond_atom_site_label_1
_geom_bond_atom_site_label_2
_geom_bond_distance
_geom_bond_site_symmetry_2
_geom_bond_publ_flag
Ni1 S2 2.1749(10) 3_666 ?
Ni1 S2 2.1749(10) . ?
Ni1 S1 2.1977(9) . ?
Ni1 S1 2.1977(9) 3_666 ?
S1 C1 1.693(4) . ?
S2 C2 1.689(4) . ?
C1 C2 1.394(5) . ?
C1 C3 1.450(5) . ?
C2 C4 1.444(5) . ?
C3 O1 1.217(4) . ?
C3 C5 1.533(6) . ?
C4 O3 1.220(4) . ?
C4 C5 1.513(5) . ?
C5 O2 1.195(5) . ?
S3 C8 1.713(4) . ?
S3 C7 1.718(4) . ?
S4 C6 1.716(5) . ?
S4 C8 1.722(4) . ?
S5 C11 1.710(5) . ?
S5 C9 1.723(4) . ?
S6 C10 1.706(5) . ?
S6 C9 1.713(4) . ?
C6 C7 1.325(6) . ?
C6 H6 0.83(5) . ?
C7 H7 0.94(5) . ?
C8 C9 1.383(5) . ?
C10 C11 1.333(7) . ?
C10 H10 0.87(4) . ?
C11 H11 0.89(4) . ?
